data_4112129
loop_
_publ_author_name
'William J. Evans'
'David S. Lee'
'Joseph W. Ziller'

_publ_section_title
;
 Reduction of Dinitrogen to Planar Bimetallic M2(\m-\h2:\h2-N2) Complexes
 of Y, Ho, Tm, and Lu Using the K/Ln[N(SiMe3)2]3 Reduction System
;
_journal_name_full 'Journal of the American Chemical Society'
_journal_page_first 454
_journal_page_last 455
_journal_paper_doi 10.1021/ja036923m
_journal_volume 126
_journal_year 2004
_chemical_formula_sum 'C32 H88 N6 O2 Si8 Y2'
_chemical_formula_weight 991.62
_chemical_name_systematic
; 
 ? 
;
_space_group_IT_number 14
_symmetry_cell_setting monoclinic
_symmetry_space_group_name_Hall '-P 2yn'
_symmetry_space_group_name_H-M 'P 1 21/n 1'
_atom_sites_solution_hydrogens geom
_atom_sites_solution_primary direct
_atom_sites_solution_secondary difmap
_audit_creation_method SHELXTL
_cell_angle_alpha 90.00
_cell_angle_beta 112.6830(10)
_cell_angle_gamma 90.00
_cell_formula_units_Z 2
_cell_length_a 10.8258(4)
_cell_length_b 23.5068(10)
_cell_length_c 11.5787(5)
_cell_measurement_temperature 180(2)
_cell_volume 2718.64(19)
_computing_cell_refinement 'Bruker SMART/SAINT'
_computing_data_collection 'Bruker SMART'
_computing_data_reduction 'Bruker SAINT'
_computing_molecular_graphics 'Bruker SHELXTL'
_computing_publication_material 'Bruker SHELXTL'
_computing_structure_refinement 'Bruker SHELXTL'
_computing_structure_solution 'Bruker SHELXTL'
_diffrn_ambient_temperature 180(2)
_diffrn_measured_fraction_theta_full 0.970
_diffrn_measured_fraction_theta_max 0.970
_diffrn_measurement_device_type 'CCD area detector'
_diffrn_measurement_method 'omega scans'
_diffrn_radiation_monochromator graphite
_diffrn_radiation_source 'sealed tube'
_diffrn_radiation_type MoK\a
_diffrn_radiation_wavelength 0.71073
_diffrn_reflns_av_R_equivalents 0.0294
_diffrn_reflns_av_sigmaI/netI 0.0256
_diffrn_reflns_limit_h_max 14
_diffrn_reflns_limit_h_min -14
_diffrn_reflns_limit_k_max 31
_diffrn_reflns_limit_k_min -31
_diffrn_reflns_limit_l_max 15
_diffrn_reflns_limit_l_min -14
_diffrn_reflns_number 28313
_diffrn_reflns_theta_full 28.31
_diffrn_reflns_theta_max 28.31
_diffrn_reflns_theta_min 2.09
_diffrn_standards_decay_% '< 1.0'
_diffrn_standards_interval_count 'initial 50 frames recollected'
_diffrn_standards_number '50 frames'
_exptl_absorpt_coefficient_mu 2.331
_exptl_absorpt_correction_T_max 0.5824
_exptl_absorpt_correction_T_min 0.5319
_exptl_absorpt_correction_type multi-scan
_exptl_absorpt_process_details 'Bruker SADABS'
_exptl_crystal_colour colorless
_exptl_crystal_density_diffrn 1.211
_exptl_crystal_density_meas ?
_exptl_crystal_description cube
_exptl_crystal_F_000 1056
_exptl_crystal_size_max 0.31
_exptl_crystal_size_mid 0.29
_exptl_crystal_size_min 0.26
_refine_diff_density_max 0.530
_refine_diff_density_min -0.314
_refine_diff_density_rms 0.059
_refine_ls_extinction_coef none
_refine_ls_extinction_expression Fc^*^=kFc[1+0.001xFc^2^\l^3^/sin(2\q)]^-1/4^
_refine_ls_extinction_method none
_refine_ls_goodness_of_fit_ref 1.042
_refine_ls_hydrogen_treatment constr
_refine_ls_matrix_type full
_refine_ls_number_parameters 227
_refine_ls_number_reflns 6571
_refine_ls_number_restraints 0
_refine_ls_restrained_S_all 1.042
_refine_ls_R_factor_all 0.0372
_refine_ls_R_factor_gt 0.0286
_refine_ls_shift/su_max 0.031
_refine_ls_shift/su_mean 0.000
_refine_ls_structure_factor_coef Fsqd
_refine_ls_weighting_details 'calc w=1/[\s^2^(Fo^2^)+(0.0279P)^2^+1.9564P] where P=(Fo^2^+2Fc^2^)/3'
_refine_ls_weighting_scheme calc
_refine_ls_wR_factor_gt 0.0654
_refine_ls_wR_factor_ref 0.0689
_reflns_number_gt 5697
_reflns_number_total 6571
_reflns_threshold_expression >2sigma(I)
_cod_data_source_file ja036923msi20030626_074320_2.cif
_cod_data_source_block dl7(213482)
_cod_depositor_comments
;
The following automatic conversions were performed:

'_exptl_crystal_density_meas' value 'none' was changed to '?' - the
value is perceived as not measured.

Automatic conversion script
Id: cif_fix_values 3008 2015-01-20 13:52:24Z robertas 
;
_cod_database_code 4112129

loop_
_symmetry_equiv_pos_as_xyz
'x, y, z'
'-x+1/2, y+1/2, -z+1/2'
'-x, -y, -z'
'x-1/2, -y-1/2, z-1/2'

loop_
_atom_site_label
_atom_site_type_symbol
_atom_site_fract_x
_atom_site_fract_y
_atom_site_fract_z
_atom_site_U_iso_or_equiv
_atom_site_adp_type
_atom_site_occupancy
_atom_site_symmetry_multiplicity
_atom_site_calc_flag
_atom_site_refinement_flags
Y1 Y 0.446112(17) 0.088730(7) 0.526084(15) 0.01820(6) Uani 1 1 d .
Si1 Si 0.50699(5) 0.17408(2) 0.31667(5) 0.02274(12) Uani 1 1 d .
Si2 Si 0.23966(6) 0.11432(3) 0.22283(5) 0.02812(13) Uani 1 1 d .
Si3 Si 0.25780(6) 0.16954(2) 0.63383(5) 0.02552(12) Uani 1 1 d .
Si4 Si 0.25284(5) 0.04616(2) 0.69586(5) 0.02297(12) Uani 1 1 d .
O1 O 0.63629(13) 0.10871(6) 0.71314(13) 0.0285(3) Uani 1 1 d .
N1 N 0.39145(15) 0.12992(7) 0.33799(14) 0.0208(3) Uani 1 1 d .
N2 N 0.30346(15) 0.10050(6) 0.62470(14) 0.0197(3) Uani 1 1 d .
N3 N 0.43817(16) -0.00596(7) 0.47515(16) 0.0261(3) Uani 1 1 d .
C1 C 0.5565(2) 0.15242(10) 0.1844(2) 0.0376(5) Uani 1 1 d .
H1A H 0.5858 0.1126 0.1954 0.056 Uiso 1 1 calc R
H1B H 0.6300 0.1767 0.1841 0.056 Uiso 1 1 calc R
H1C H 0.4796 0.1567 0.1048 0.056 Uiso 1 1 calc R
C2 C 0.4520(2) 0.25049(9) 0.2904(2) 0.0334(5) Uani 1 1 d .
H2A H 0.4254 0.2632 0.3580 0.050 Uiso 1 1 calc R
H2B H 0.3758 0.2540 0.2101 0.050 Uiso 1 1 calc R
H2C H 0.5262 0.2741 0.2893 0.050 Uiso 1 1 calc R
C3 C 0.6632(2) 0.17216(9) 0.4633(2) 0.0315(4) Uani 1 1 d .
H3A H 0.6417 0.1833 0.5350 0.047 Uiso 1 1 calc R
H3B H 0.7293 0.1986 0.4551 0.047 Uiso 1 1 calc R
H3C H 0.7002 0.1335 0.4764 0.047 Uiso 1 1 calc R
C4 C 0.1434(3) 0.17911(14) 0.1457(4) 0.1127(19) Uani 1 1 d .
H4A H 0.1959 0.2015 0.1094 0.169 Uiso 1 1 calc R
H4B H 0.1251 0.2022 0.2078 0.169 Uiso 1 1 calc R
H4C H 0.0586 0.1677 0.0793 0.169 Uiso 1 1 calc R
C5 C 0.2552(3) 0.0678(2) 0.0987(3) 0.0867(14) Uani 1 1 d .
H5A H 0.3112 0.0868 0.0609 0.130 Uiso 1 1 calc R
H5B H 0.1662 0.0607 0.0341 0.130 Uiso 1 1 calc R
H5C H 0.2965 0.0316 0.1357 0.130 Uiso 1 1 calc R
C6 C 0.1316(2) 0.07477(11) 0.2882(2) 0.0399(5) Uani 1 1 d .
H6A H 0.1780 0.0402 0.3302 0.060 Uiso 1 1 calc R
H6B H 0.0472 0.0644 0.2201 0.060 Uiso 1 1 calc R
H6C H 0.1130 0.0989 0.3485 0.060 Uiso 1 1 calc R
C7 C 0.0768(2) 0.18558(11) 0.5394(2) 0.0465(6) Uani 1 1 d .
H7A H 0.0532 0.1724 0.4532 0.070 Uiso 1 1 calc R
H7B H 0.0619 0.2267 0.5394 0.070 Uiso 1 1 calc R
H7C H 0.0209 0.1660 0.5763 0.070 Uiso 1 1 calc R
C8 C 0.3554(3) 0.21731(10) 0.5691(3) 0.0497(7) Uani 1 1 d .
H8A H 0.4515 0.2108 0.6148 0.075 Uiso 1 1 calc R
H8B H 0.3342 0.2571 0.5786 0.075 Uiso 1 1 calc R
H8C H 0.3313 0.2088 0.4802 0.075 Uiso 1 1 calc R
C9 C 0.2985(2) 0.19571(10) 0.7984(2) 0.0348(5) Uani 1 1 d .
H9A H 0.3928 0.1880 0.8496 0.052 Uiso 1 1 calc R
H9B H 0.2417 0.1760 0.8342 0.052 Uiso 1 1 calc R
H9C H 0.2821 0.2368 0.7969 0.052 Uiso 1 1 calc R
C10 C 0.3922(3) 0.02542(12) 0.8455(2) 0.0500(7) Uani 1 1 d .
H10A H 0.4203 0.0586 0.9008 0.075 Uiso 1 1 calc R
H10B H 0.4682 0.0114 0.8274 0.075 Uiso 1 1 calc R
H10C H 0.3613 -0.0046 0.8867 0.075 Uiso 1 1 calc R
C11 C 0.1029(2) 0.06347(11) 0.7338(2) 0.0405(6) Uani 1 1 d .
H11A H 0.0277 0.0743 0.6570 0.061 Uiso 1 1 calc R
H11B H 0.1247 0.0951 0.7935 0.061 Uiso 1 1 calc R
H11C H 0.0783 0.0300 0.7708 0.061 Uiso 1 1 calc R
C12 C 0.2043(3) -0.01909(10) 0.5954(2) 0.0464(6) Uani 1 1 d .
H12A H 0.1310 -0.0099 0.5159 0.070 Uiso 1 1 calc R
H12B H 0.1750 -0.0488 0.6387 0.070 Uiso 1 1 calc R
H12C H 0.2815 -0.0328 0.5790 0.070 Uiso 1 1 calc R
C13 C 0.6372(2) 0.13876(10) 0.8232(2) 0.0378(5) Uani 1 1 d .
H13A H 0.5495 0.1352 0.8309 0.045 Uiso 1 1 calc R
H13B H 0.6575 0.1796 0.8191 0.045 Uiso 1 1 calc R
C14 C 0.7464(2) 0.11000(12) 0.9319(2) 0.0462(6) Uani 1 1 d .
H14A H 0.7885 0.1371 1.0015 0.055 Uiso 1 1 calc R
H14B H 0.7102 0.0774 0.9630 0.055 Uiso 1 1 calc R
C15 C 0.8454(3) 0.09029(14) 0.8780(2) 0.0542(7) Uani 1 1 d .
H15A H 0.9237 0.1161 0.9040 0.065 Uiso 1 1 calc R
H15B H 0.8770 0.0514 0.9073 0.065 Uiso 1 1 calc R
C16 C 0.7744(2) 0.09110(13) 0.7409(2) 0.0479(7) Uani 1 1 d .
H16A H 0.8182 0.1181 0.7031 0.057 Uiso 1 1 calc R
H16B H 0.7760 0.0528 0.7060 0.057 Uiso 1 1 calc R

loop_
_atom_site_aniso_label
_atom_site_aniso_U_11
_atom_site_aniso_U_22
_atom_site_aniso_U_33
_atom_site_aniso_U_23
_atom_site_aniso_U_13
_atom_site_aniso_U_12
Y1 0.01865(9) 0.01994(9) 0.01760(9) 0.00182(6) 0.00872(6) 0.00365(7)
Si1 0.0257(3) 0.0207(3) 0.0235(3) 0.0033(2) 0.0113(2) -0.0004(2)
Si2 0.0269(3) 0.0284(3) 0.0230(3) 0.0059(2) 0.0029(2) -0.0028(2)
Si3 0.0299(3) 0.0235(3) 0.0262(3) -0.0018(2) 0.0142(2) 0.0064(2)
Si4 0.0233(3) 0.0267(3) 0.0220(3) 0.0006(2) 0.0120(2) -0.0005(2)
O1 0.0209(7) 0.0356(8) 0.0276(7) -0.0034(6) 0.0077(6) 0.0032(6)
N1 0.0235(8) 0.0188(8) 0.0198(7) 0.0020(6) 0.0078(6) -0.0003(6)
N2 0.0200(8) 0.0211(8) 0.0194(7) -0.0005(6) 0.0091(6) 0.0023(6)
N3 0.0240(8) 0.0247(8) 0.0309(9) -0.0003(7) 0.0120(7) 0.0019(7)
C1 0.0449(13) 0.0392(13) 0.0371(12) -0.0007(10) 0.0251(10) -0.0064(11)
C2 0.0366(12) 0.0241(10) 0.0421(12) 0.0077(9) 0.0182(10) -0.0002(9)
C3 0.0271(10) 0.0322(11) 0.0333(11) 0.0004(9) 0.0097(9) -0.0026(9)
C4 0.0518(19) 0.056(2) 0.152(4) 0.055(2) -0.047(2) -0.0148(16)
C5 0.063(2) 0.159(4) 0.0482(17) -0.060(2) 0.0325(16) -0.055(2)
C6 0.0339(12) 0.0475(14) 0.0390(13) -0.0104(10) 0.0147(10) -0.0125(11)
C7 0.0455(14) 0.0503(15) 0.0355(13) -0.0031(11) 0.0066(11) 0.0263(12)
C8 0.082(2) 0.0224(11) 0.0657(17) -0.0010(11) 0.0523(16) 0.0000(12)
C9 0.0340(12) 0.0364(12) 0.0350(11) -0.0122(9) 0.0144(9) 0.0042(9)
C10 0.0418(14) 0.0575(17) 0.0439(14) 0.0240(12) 0.0090(11) 0.0021(12)
C11 0.0359(12) 0.0452(14) 0.0528(14) -0.0084(11) 0.0309(11) -0.0080(11)
C12 0.0714(18) 0.0319(12) 0.0521(15) -0.0083(11) 0.0415(14) -0.0165(12)
C13 0.0322(12) 0.0388(13) 0.0399(12) -0.0154(10) 0.0112(10) -0.0002(10)
C14 0.0397(14) 0.0613(17) 0.0305(12) -0.0113(11) 0.0058(10) -0.0029(12)
C15 0.0400(14) 0.073(2) 0.0408(14) 0.0067(13) 0.0061(11) 0.0153(13)
C16 0.0255(12) 0.0747(19) 0.0382(13) -0.0035(12) 0.0066(10) 0.0174(12)

loop_
_atom_type_symbol
_atom_type_description
_atom_type_scat_dispersion_real
_atom_type_scat_dispersion_imag
_atom_type_scat_source
C C 0.0033 0.0016 'International Tables Vol C Tables 4.2.6.8 and 6.1.1.4'
H H 0.0000 0.0000 'International Tables Vol C Tables 4.2.6.8 and 6.1.1.4'
N N 0.0061 0.0033 'International Tables Vol C Tables 4.2.6.8 and 6.1.1.4'
O O 0.0106 0.0060 'International Tables Vol C Tables 4.2.6.8 and 6.1.1.4'
Si Si 0.0817 0.0704 'International Tables Vol C Tables 4.2.6.8 and 6.1.1.4'
Y Y -2.7962 3.5667 'International Tables Vol C Tables 4.2.6.8 and 6.1.1.4'

loop_
_geom_angle_atom_site_label_1
_geom_angle_atom_site_label_2
_geom_angle_atom_site_label_3
_geom_angle
_geom_angle_site_symmetry_1
_geom_angle_site_symmetry_3
N1 Y1 N2 117.44(6) . .
N1 Y1 N3 101.49(6) . .
N2 Y1 N3 106.43(6) . .
N1 Y1 N3 107.28(6) . 3_656
N2 Y1 N3 125.54(6) . 3_656
N3 Y1 N3 31.90(8) . 3_656
N1 Y1 O1 127.39(5) . .
N2 Y1 O1 92.05(5) . .
N3 Y1 O1 110.93(5) . .
N3 Y1 O1 83.79(5) 3_656 .
N1 Si1 C1 114.01(9) . .
N1 Si1 C3 107.93(9) . .
C1 Si1 C3 106.85(11) . .
N1 Si1 C2 113.50(9) . .
C1 Si1 C2 107.41(10) . .
C3 Si1 C2 106.72(10) . .
N1 Si1 Y1 35.70(5) . .
C1 Si1 Y1 128.04(8) . .
C3 Si1 Y1 72.31(7) . .
C2 Si1 Y1 122.87(7) . .
N1 Si2 C5 112.44(12) . .
N1 Si2 C6 110.77(9) . .
C5 Si2 C6 106.12(14) . .
N1 Si2 C4 112.92(12) . .
C5 Si2 C4 108.0(2) . .
C6 Si2 C4 106.19(16) . .
N1 Si2 Y1 35.29(5) . .
C5 Si2 Y1 118.19(14) . .
C6 Si2 Y1 76.07(8) . .
C4 Si2 Y1 131.28(15) . .
N2 Si3 C7 114.58(10) . .
N2 Si3 C8 108.72(9) . .
C7 Si3 C8 105.55(13) . .
N2 Si3 C9 114.28(9) . .
C7 Si3 C9 107.90(10) . .
C8 Si3 C9 105.03(12) . .
N2 Si3 Y1 37.79(5) . .
C7 Si3 Y1 122.96(8) . .
C8 Si3 Y1 71.06(7) . .
C9 Si3 Y1 128.40(7) . .
N2 Si4 C10 110.17(10) . .
N2 Si4 C12 112.06(9) . .
C10 Si4 C12 107.13(13) . .
N2 Si4 C11 114.45(10) . .
C10 Si4 C11 107.48(12) . .
C12 Si4 C11 105.14(12) . .
C13 O1 C16 106.51(16) . .
C13 O1 Y1 127.01(12) . .
C16 O1 Y1 126.44(13) . .
Si2 N1 Si1 123.55(9) . .
Si2 N1 Y1 118.60(8) . .
Si1 N1 Y1 117.83(8) . .
Si3 N2 Si4 121.44(9) . .
Si3 N2 Y1 114.61(8) . .
Si4 N2 Y1 123.78(8) . .
N3 N3 Y1 74.97(14) 3_656 .
N3 N3 Y1 73.13(14) 3_656 3_656
Y1 N3 Y1 148.10(8) . 3_656
O1 C13 C14 104.53(18) . .
C15 C14 C13 104.2(2) . .
C16 C15 C14 106.5(2) . .
O1 C16 C15 107.8(2) . .

loop_
_geom_bond_atom_site_label_1
_geom_bond_atom_site_label_2
_geom_bond_distance
_geom_bond_site_symmetry_2
Y1 N1 2.2443(15) .
Y1 N2 2.2640(15) .
Y1 N3 2.2958(17) .
Y1 N3 2.3170(16) 3_656
Y1 O1 2.3898(14) .
Si1 N1 1.7150(16) .
Si1 C1 1.877(2) .
Si1 C3 1.879(2) .
Si1 C2 1.880(2) .
Si2 N1 1.7096(16) .
Si2 C5 1.864(3) .
Si2 C6 1.867(2) .
Si2 C4 1.867(3) .
Si3 N2 1.7114(16) .
Si3 C7 1.878(2) .
Si3 C8 1.884(2) .
Si3 C9 1.886(2) .
Si4 N2 1.7202(16) .
Si4 C10 1.871(2) .
Si4 C12 1.874(2) .
Si4 C11 1.882(2) .
O1 C13 1.453(3) .
O1 C16 1.463(3) .
N3 N3 1.268(3) 3_656
N3 Y1 2.3170(16) 3_656
C13 C14 1.514(3) .
C14 C15 1.506(4) .
C15 C16 1.473(3) .
